data_4318508
loop_
_publ_author_name
'Cai-Hong Chen'
'Jiwen Cai'
'Cheng-Zhu Liao'
'Xiao-Long Feng'
'Xiao-Ming Chen'
'Seik Weng Ng'

_publ_section_title
;
 Variation in the Coordination Mode of Arenedisulfonates: Syntheses and
 Structural Characterization of Mononuclear and Dinuclear Cadmium(II)
 Arenedisulfonate Complexes with Two- to Zero-Dimensional Architectures
;
_journal_name_full 'Inorganic Chemistry'
_journal_page_first 4967
_journal_page_last 4974
_journal_paper_doi 10.1021/ic020102l
_journal_volume 41
_journal_year 2002
_chemical_formula_moiety 'Cd1 C32 H26 N4 O8 S2, 4(H2 O1)'
_chemical_formula_sum 'C32 H34 Cd N4 O12 S2'
_chemical_formula_weight 843.15
_chemical_name_common '[Cd(2,2'-bpy)2(H2O)(peds)].4H2O'
_chemical_name_systematic
;
monoaquo-bis(2,2'-bipyridyl)-(4,4'-phenyletherdisulfonate)-cadmium(II) 
tetrahydrate
;
_space_group_IT_number 14
_symmetry_cell_setting monoclinic
_symmetry_space_group_name_Hall '-P 2yn'
_symmetry_space_group_name_H-M 'P 1 21/n 1'
_atom_sites_solution_hydrogens geom
_atom_sites_solution_primary direct
_atom_sites_solution_secondary difmap
_audit_creation_method SHELXL-97
_cell_angle_alpha 90.00
_cell_angle_beta 118.881(9)
_cell_angle_gamma 90.00
_cell_formula_units_Z 4
_cell_length_a 14.666(8)
_cell_length_b 18.226(10)
_cell_length_c 15.118(8)
_cell_measurement_temperature 293(2)
_cell_volume 3538(3)
_computing_cell_refinement 'Bruker XSCANS'
_computing_data_collection 'Bruker XSCANS'
_computing_data_reduction 'Bruker SHELXTL'
_computing_molecular_graphics 'Bruker SHELXTL'
_computing_publication_material 'Bruker SHELXTL'
_computing_structure_refinement 'SHELXL-97 (Sheldrick, 1997)'
_computing_structure_solution 'SHELXS-97 (Sheldrick, 1990)'
_diffrn_ambient_temperature 293(2)
_diffrn_measured_fraction_theta_full 0.982
_diffrn_measured_fraction_theta_max 0.982
_diffrn_measurement_device_type 'Bruker P4'
_diffrn_measurement_method '\w scans'
_diffrn_radiation_monochromator graphite
_diffrn_radiation_source 'fine-focus sealed tube'
_diffrn_radiation_type MoK\a
_diffrn_radiation_wavelength 0.71073
_diffrn_reflns_av_R_equivalents 0.0216
_diffrn_reflns_av_sigmaI/netI 0.0243
_diffrn_reflns_limit_h_max 11
_diffrn_reflns_limit_h_min -18
_diffrn_reflns_limit_k_max 23
_diffrn_reflns_limit_k_min -21
_diffrn_reflns_limit_l_max 19
_diffrn_reflns_limit_l_min -17
_diffrn_reflns_number 20671
_diffrn_reflns_theta_full 27.14
_diffrn_reflns_theta_max 27.14
_diffrn_reflns_theta_min 2.69
_exptl_absorpt_coefficient_mu 0.803
_exptl_absorpt_correction_T_max 0.8823
_exptl_absorpt_correction_T_min 0.6897
_exptl_absorpt_correction_type none
_exptl_crystal_colour colorless
_exptl_crystal_density_diffrn 1.583
_exptl_crystal_density_method 'not measured'
_exptl_crystal_description block
_exptl_crystal_F_000 1720
_exptl_crystal_size_max 0.50
_exptl_crystal_size_mid 0.47
_exptl_crystal_size_min 0.16
_refine_diff_density_max 0.631
_refine_diff_density_min -0.590
_refine_diff_density_rms 0.066
_refine_ls_extinction_method none
_refine_ls_goodness_of_fit_ref 1.096
_refine_ls_hydrogen_treatment mixed
_refine_ls_matrix_type full
_refine_ls_number_parameters 466
_refine_ls_number_reflns 7706
_refine_ls_number_restraints 0
_refine_ls_restrained_S_all 1.096
_refine_ls_R_factor_all 0.0566
_refine_ls_R_factor_gt 0.0379
_refine_ls_shift/su_max 1.215
_refine_ls_shift/su_mean 0.024
_refine_ls_structure_factor_coef Fsqd
_refine_ls_weighting_details 'calc w=1/[\s^2^(Fo^2^)+(0.0392P)^2^+3.3996P] where P=(Fo^2^+2Fc^2^)/3'
_refine_ls_weighting_scheme calc
_refine_ls_wR_factor_gt 0.0928
_refine_ls_wR_factor_ref 0.1043
_reflns_number_gt 5833
_reflns_number_total 7706
_reflns_threshold_expression >2sigma(I)
_cod_data_source_file ic020102l_1.cif
_cod_data_source_block 1
_cod_depositor_comments
;
The following automatic conversions were performed:

'_symmetry_cell_setting' value 'Monoclinic' changed to 'monoclinic'
according to the built-in table from CIF Core dictionary named
'cif_core.dic' version 2.4.1 from 2010-06-29.

Automatic conversion script
Id: cif_fix_values 1646 2011-03-28 12:23:43Z adriana 
;
_cod_original_cell_volume 3539(3)
_cod_database_code 4318508

loop_
_symmetry_equiv_pos_as_xyz
'x, y, z'
'-x+1/2, y+1/2, -z+1/2'
'-x, -y, -z'
'x-1/2, -y-1/2, z-1/2'

loop_
_atom_site_label
_atom_site_type_symbol
_atom_site_fract_x
_atom_site_fract_y
_atom_site_fract_z
_atom_site_U_iso_or_equiv
_atom_site_adp_type
_atom_site_occupancy
_atom_site_symmetry_multiplicity
_atom_site_calc_flag
_atom_site_refinement_flags
_atom_site_disorder_assembly
_atom_site_disorder_group
Cd1 Cd -0.144641(19) 0.595239(13) 0.677094(17) 0.04917(9) Uani 1 1 d . . .
S1 S -0.24555(7) 0.58121(5) 0.42296(6) 0.0539(2) Uani 1 1 d . . .
S2 S -0.16831(7) 1.14407(5) 0.59083(7) 0.0557(2) Uani 1 1 d . . .
O1 O -0.2629(2) 0.58020(14) 0.51073(18) 0.0677(7) Uani 1 1 d . . .
O2 O -0.3399(2) 0.56377(15) 0.33173(17) 0.0693(7) Uani 1 1 d . . .
O3 O -0.1580(2) 0.53626(14) 0.4380(2) 0.0814(8) Uani 1 1 d . . .
O4 O -0.2466(2) 1.12225(16) 0.6177(2) 0.0785(8) Uani 1 1 d . . .
O5 O -0.0685(2) 1.15716(17) 0.6779(2) 0.0877(9) Uani 1 1 d . . .
O6 O -0.2041(3) 1.20449(15) 0.5209(2) 0.0955(10) Uani 1 1 d . . .
O7 O -0.1420(2) 0.88534(13) 0.3670(2) 0.0730(8) Uani 1 1 d . . .
O1W O 0.1020(4) 1.0879(2) 0.8378(4) 0.1365(17) Uani 1 1 d . . .
H1WA H 0.0586 1.0655 0.8691 0.103(18) Uiso 1 1 d R . .
H1WB H 0.0478 1.0912 0.7597 0.38(6) Uiso 1 1 d R . .
O2W O -0.3741(4) 1.2995(3) 0.4724(4) 0.175(2) Uani 1 1 d . . .
H2WA H -0.3104 1.2702 0.4892 0.19(3) Uiso 1 1 d R . .
H2WB H -0.4165 1.2644 0.4945 0.14(2) Uiso 1 1 d R . .
O3W O 0.0605(4) 0.8162(4) 1.0325(4) 0.180(2) Uani 1 1 d . . .
O4W O 0.0262(8) 0.9702(8) 1.0705(8) 0.395(8) Uani 1 1 d . . .
O5W O -0.2805(3) 0.5674(3) 0.7042(3) 0.1065(12) Uani 1 1 d . . .
H5WA H -0.3208 0.5954 0.6602 0.19(4) Uiso 1 1 d R . .
H5WB H -0.2851 0.5706 0.7594 0.12(2) Uiso 1 1 d R . .
N1 N -0.0253(2) 0.58321(14) 0.85298(19) 0.0494(6) Uani 1 1 d . . .
N2 N -0.0787(2) 0.47676(14) 0.7093(2) 0.0516(6) Uani 1 1 d . . .
N3 N -0.1466(2) 0.72177(15) 0.6999(2) 0.0521(6) Uani 1 1 d . . .
N4 N -0.0107(2) 0.64819(15) 0.6568(2) 0.0505(6) Uani 1 1 d . . .
C1 C 0.0038(3) 0.63795(19) 0.9206(3) 0.0581(8) Uani 1 1 d . . .
H1A H -0.0331 0.6818 0.9015 0.070 Uiso 1 1 calc R . .
C2 C 0.0863(3) 0.6320(2) 1.0175(3) 0.0617(9) Uani 1 1 d . . .
H2A H 0.1059 0.6714 1.0621 0.074 Uiso 1 1 calc R . .
C3 C 0.1384(3) 0.5665(2) 1.0461(3) 0.0661(10) Uani 1 1 d . . .
H3A H 0.1937 0.5606 1.1111 0.079 Uiso 1 1 calc R . .
C4 C 0.1087(3) 0.5095(2) 0.9786(3) 0.0595(9) Uani 1 1 d . . .
H4A H 0.1437 0.4648 0.9976 0.071 Uiso 1 1 calc R . .
C5 C 0.0260(2) 0.51888(17) 0.8816(2) 0.0470(7) Uani 1 1 d . . .
C6 C -0.0104(2) 0.45868(17) 0.8050(2) 0.0469(7) Uani 1 1 d . . .
C7 C 0.0230(3) 0.38655(19) 0.8305(3) 0.0605(9) Uani 1 1 d . . .
H7A H 0.0709 0.3745 0.8968 0.073 Uiso 1 1 calc R . .
C8 C -0.0153(3) 0.3332(2) 0.7573(3) 0.0679(10) Uani 1 1 d . . .
H8A H 0.0057 0.2846 0.7740 0.081 Uiso 1 1 calc R . .
C9 C -0.0842(3) 0.35157(19) 0.6599(3) 0.0654(10) Uani 1 1 d . . .
H9A H -0.1104 0.3162 0.6093 0.078 Uiso 1 1 calc R . .
C10 C -0.1139(3) 0.4240(2) 0.6388(3) 0.0628(9) Uani 1 1 d . . .
H10A H -0.1606 0.4368 0.5725 0.075 Uiso 1 1 calc R . .
C11 C -0.2092(3) 0.7541(2) 0.7300(3) 0.0629(9) Uani 1 1 d . . .
H11A H -0.2664 0.7281 0.7241 0.075 Uiso 1 1 calc R . .
C12 C -0.1925(4) 0.8240(2) 0.7692(3) 0.0771(12) Uani 1 1 d . . .
H12A H -0.2370 0.8449 0.7898 0.092 Uiso 1 1 calc R . .
C13 C -0.1084(4) 0.8620(2) 0.7770(3) 0.0815(13) Uani 1 1 d . . .
H13A H -0.0949 0.9092 0.8036 0.098 Uiso 1 1 calc R . .
C14 C -0.0438(3) 0.8304(2) 0.7455(3) 0.0671(10) Uani 1 1 d . . .
H14A H 0.0132 0.8561 0.7503 0.081 Uiso 1 1 calc R . .
C15 C -0.0647(3) 0.75933(18) 0.7062(2) 0.0502(8) Uani 1 1 d . . .
C16 C 0.0043(2) 0.72098(18) 0.6736(2) 0.0481(7) Uani 1 1 d . . .
C17 C 0.0814(3) 0.7570(2) 0.6630(3) 0.0635(9) Uani 1 1 d . . .
H17A H 0.0905 0.8074 0.6736 0.076 Uiso 1 1 calc R . .
C18 C 0.1451(3) 0.7173(3) 0.6366(3) 0.0727(11) Uani 1 1 d . . .
H18A H 0.1973 0.7408 0.6291 0.087 Uiso 1 1 calc R . .
C19 C 0.1308(3) 0.6432(2) 0.6215(3) 0.0690(10) Uani 1 1 d . . .
H19A H 0.1739 0.6156 0.6051 0.083 Uiso 1 1 calc R . .
C20 C 0.0513(3) 0.6104(2) 0.6309(3) 0.0610(9) Uani 1 1 d . . .
H20A H 0.0402 0.5603 0.6190 0.073 Uiso 1 1 calc R . .
C21 C -0.1539(3) 1.06813(17) 0.5245(3) 0.0504(7) Uani 1 1 d . . .
C22 C -0.1037(3) 1.00552(19) 0.5772(3) 0.0632(9) Uani 1 1 d . . .
H22A H -0.0725 1.0047 0.6473 0.076 Uiso 1 1 calc R . .
C23 C -0.0999(3) 0.9440(2) 0.5252(3) 0.0670(10) Uani 1 1 d . . .
H23A H -0.0653 0.9021 0.5605 0.080 Uiso 1 1 calc R . .
C24 C -0.1471(3) 0.94488(18) 0.4217(3) 0.0573(9) Uani 1 1 d . . .
C25 C -0.1963(3) 1.00737(19) 0.3683(3) 0.0599(9) Uani 1 1 d . . .
H25A H -0.2271 1.0081 0.2982 0.072 Uiso 1 1 calc R . .
C26 C -0.1993(3) 1.06899(19) 0.4204(3) 0.0558(8) Uani 1 1 d . . .
H26A H -0.2321 1.1113 0.3850 0.067 Uiso 1 1 calc R . .
C27 C -0.1657(3) 0.81591(18) 0.3873(3) 0.0551(8) Uani 1 1 d . . .
C28 C -0.1142(3) 0.7582(2) 0.3714(3) 0.0617(9) Uani 1 1 d . . .
H28A H -0.0631 0.7673 0.3532 0.074 Uiso 1 1 calc R . .
C29 C -0.1390(3) 0.68709(19) 0.3825(3) 0.0595(9) Uani 1 1 d . . .
H29A H -0.1054 0.6482 0.3705 0.071 Uiso 1 1 calc R . .
C30 C -0.2133(3) 0.67311(18) 0.4114(2) 0.0486(7) Uani 1 1 d . . .
C31 C -0.2639(3) 0.73148(19) 0.4290(3) 0.0533(8) Uani 1 1 d . . .
H31A H -0.3138 0.7225 0.4488 0.064 Uiso 1 1 calc R . .
C32 C -0.2396(3) 0.80324(19) 0.4169(3) 0.0565(8) Uani 1 1 d . . .
H32A H -0.2730 0.8424 0.4287 0.068 Uiso 1 1 calc R . .

loop_
_atom_site_aniso_label
_atom_site_aniso_U_11
_atom_site_aniso_U_22
_atom_site_aniso_U_33
_atom_site_aniso_U_23
_atom_site_aniso_U_13
_atom_site_aniso_U_12
Cd1 0.05606(15) 0.04560(14) 0.04493(14) -0.00043(10) 0.02366(11) 0.00007(10)
S1 0.0630(5) 0.0477(4) 0.0444(4) -0.0019(3) 0.0209(4) -0.0014(4)
S2 0.0719(6) 0.0438(4) 0.0610(5) -0.0102(4) 0.0398(5) -0.0121(4)
O1 0.0815(18) 0.0723(17) 0.0442(13) -0.0060(11) 0.0264(13) -0.0197(14)
O2 0.0797(18) 0.0612(15) 0.0460(13) -0.0099(11) 0.0137(13) -0.0101(13)
O3 0.0833(19) 0.0539(15) 0.110(2) 0.0116(15) 0.0492(18) 0.0169(14)
O4 0.092(2) 0.0815(18) 0.089(2) -0.0313(16) 0.0648(17) -0.0291(16)
O5 0.0742(19) 0.0789(19) 0.095(2) -0.0388(17) 0.0293(17) -0.0182(15)
O6 0.164(3) 0.0497(15) 0.092(2) 0.0056(15) 0.078(2) 0.0150(18)
O7 0.117(2) 0.0455(13) 0.0899(19) -0.0081(13) 0.0769(19) -0.0072(14)
O1W 0.139(4) 0.138(4) 0.110(3) -0.022(3) 0.042(3) 0.032(3)
O2W 0.145(4) 0.218(6) 0.178(5) 0.085(5) 0.091(4) 0.077(4)
O3W 0.135(4) 0.222(6) 0.166(5) 0.004(4) 0.059(4) 0.029(4)
O4W 0.231(10) 0.51(2) 0.278(12) 0.000(12) -0.013(8) 0.066(11)
O5W 0.083(2) 0.168(3) 0.096(3) -0.036(3) 0.064(2) -0.035(3)
N1 0.0548(16) 0.0482(15) 0.0402(14) -0.0029(11) 0.0191(12) 0.0004(12)
N2 0.0661(18) 0.0409(14) 0.0487(15) -0.0024(11) 0.0283(14) -0.0006(12)
N3 0.0550(16) 0.0520(16) 0.0474(15) 0.0031(12) 0.0232(13) 0.0078(13)
N4 0.0504(15) 0.0521(16) 0.0497(15) -0.0024(12) 0.0246(13) -0.0003(12)
C1 0.074(2) 0.0492(19) 0.0485(19) -0.0038(15) 0.0276(18) -0.0007(16)
C2 0.068(2) 0.067(2) 0.0470(19) -0.0112(17) 0.0252(18) -0.0148(19)
C3 0.053(2) 0.088(3) 0.049(2) -0.0016(19) 0.0170(17) -0.0027(19)
C4 0.054(2) 0.067(2) 0.055(2) 0.0053(17) 0.0248(17) 0.0092(17)
C5 0.0474(17) 0.0500(18) 0.0473(17) 0.0028(13) 0.0259(15) 0.0010(14)
C6 0.0498(17) 0.0469(17) 0.0512(18) 0.0014(14) 0.0301(15) 0.0006(14)
C7 0.072(2) 0.0509(19) 0.066(2) 0.0074(17) 0.040(2) 0.0128(17)
C8 0.092(3) 0.0431(18) 0.088(3) 0.0025(18) 0.059(3) 0.0099(18)
C9 0.087(3) 0.0453(19) 0.078(3) -0.0143(18) 0.051(2) -0.0081(18)
C10 0.078(3) 0.053(2) 0.057(2) -0.0095(16) 0.0318(19) -0.0064(18)
C11 0.065(2) 0.065(2) 0.060(2) 0.0089(18) 0.0320(19) 0.0182(18)
C12 0.092(3) 0.075(3) 0.065(2) 0.003(2) 0.039(2) 0.032(2)
C13 0.108(4) 0.062(2) 0.065(3) -0.010(2) 0.033(3) 0.017(2)
C14 0.076(3) 0.053(2) 0.061(2) -0.0043(17) 0.024(2) -0.0016(18)
C15 0.0554(19) 0.0474(17) 0.0377(16) 0.0035(13) 0.0145(14) 0.0056(14)
C16 0.0487(18) 0.0502(18) 0.0376(15) 0.0051(13) 0.0147(14) 0.0011(14)
C17 0.067(2) 0.059(2) 0.062(2) 0.0050(17) 0.0286(19) -0.0063(18)
C18 0.065(2) 0.093(3) 0.065(2) 0.010(2) 0.036(2) -0.008(2)
C19 0.066(2) 0.088(3) 0.064(2) 0.003(2) 0.041(2) 0.009(2)
C20 0.062(2) 0.063(2) 0.061(2) -0.0052(17) 0.0322(18) 0.0034(17)
C21 0.064(2) 0.0406(16) 0.0556(19) -0.0033(14) 0.0359(17) -0.0094(15)
C22 0.081(3) 0.0502(19) 0.0504(19) -0.0005(16) 0.0254(19) -0.0035(18)
C23 0.087(3) 0.0434(19) 0.063(2) 0.0054(16) 0.030(2) 0.0072(18)
C24 0.077(2) 0.0445(18) 0.068(2) -0.0080(16) 0.049(2) -0.0063(16)
C25 0.084(3) 0.0526(19) 0.054(2) 0.0005(16) 0.0421(19) -0.0044(18)
C26 0.074(2) 0.0446(17) 0.058(2) 0.0056(15) 0.0391(19) 0.0030(16)
C27 0.071(2) 0.0471(18) 0.056(2) -0.0064(15) 0.0374(18) -0.0023(16)
C28 0.072(2) 0.056(2) 0.076(2) -0.0061(18) 0.051(2) 0.0005(17)
C29 0.070(2) 0.0502(19) 0.071(2) -0.0030(17) 0.044(2) 0.0084(17)
C30 0.0533(18) 0.0491(17) 0.0394(16) -0.0041(13) 0.0193(14) 0.0046(14)
C31 0.058(2) 0.0540(19) 0.0546(19) -0.0051(15) 0.0326(17) -0.0034(15)
C32 0.069(2) 0.0500(19) 0.063(2) -0.0052(16) 0.0418(19) 0.0052(16)

loop_
_atom_type_symbol
_atom_type_description
_atom_type_scat_dispersion_real
_atom_type_scat_dispersion_imag
_atom_type_scat_source
C C 0.0033 0.0016 'International Tables Vol C Tables 4.2.6.8 and 6.1.1.4'
H H 0.0000 0.0000 'International Tables Vol C Tables 4.2.6.8 and 6.1.1.4'
N N 0.0061 0.0033 'International Tables Vol C Tables 4.2.6.8 and 6.1.1.4'
O O 0.0106 0.0060 'International Tables Vol C Tables 4.2.6.8 and 6.1.1.4'
S S 0.1246 0.1234 'International Tables Vol C Tables 4.2.6.8 and 6.1.1.4'
Cd Cd -0.8075 1.2024 'International Tables Vol C Tables 4.2.6.8 and 6.1.1.4'

loop_
_geom_angle_atom_site_label_1
_geom_angle_atom_site_label_2
_geom_angle_atom_site_label_3
_geom_angle
_geom_angle_site_symmetry_1
_geom_angle_site_symmetry_3
_geom_angle_publ_flag
O1 Cd1 O5W 84.63(13) . . ?
O1 Cd1 N2 97.90(10) . . ?
O5W Cd1 N2 93.86(15) . . ?
O1 Cd1 N3 103.00(9) . . ?
O5W Cd1 N3 96.83(14) . . ?
N2 Cd1 N3 157.29(10) . . ?
O1 Cd1 N4 98.29(10) . . ?
O5W Cd1 N4 168.34(13) . . ?
N2 Cd1 N4 96.90(10) . . ?
N3 Cd1 N4 71.52(10) . . ?
O1 Cd1 N1 167.66(9) . . ?
O5W Cd1 N1 90.77(14) . . ?
N2 Cd1 N1 70.94(9) . . ?
N3 Cd1 N1 88.89(9) . . ?
N4 Cd1 N1 88.51(10) . . ?
O2 S1 O3 113.29(18) . . ?
O2 S1 O1 110.93(17) . . ?
O3 S1 O1 112.27(18) . . ?
O2 S1 C30 107.04(16) . . ?
O3 S1 C30 107.04(17) . . ?
O1 S1 C30 105.76(15) . . ?
O5 S2 O6 113.2(2) . . ?
O5 S2 O4 112.5(2) . . ?
O6 S2 O4 111.1(2) . . ?
O5 S2 C21 107.42(18) . . ?
O6 S2 C21 106.36(17) . . ?
O4 S2 C21 105.70(15) . . ?
S1 O1 Cd1 128.68(17) . . ?
C27 O7 C24 119.4(3) . . ?
C1 N1 C5 118.6(3) . . ?
C1 N1 Cd1 125.0(2) . . ?
C5 N1 Cd1 115.7(2) . . ?
C10 N2 C6 118.8(3) . . ?
C10 N2 Cd1 122.7(2) . . ?
C6 N2 Cd1 118.2(2) . . ?
C11 N3 C15 119.1(3) . . ?
C11 N3 Cd1 122.9(3) . . ?
C15 N3 Cd1 116.0(2) . . ?
C20 N4 C16 119.3(3) . . ?
C20 N4 Cd1 123.9(2) . . ?
C16 N4 Cd1 116.8(2) . . ?
N1 C1 C2 122.9(3) . . ?
C3 C2 C1 118.2(3) . . ?
C4 C3 C2 119.8(3) . . ?
C3 C4 C5 119.6(3) . . ?
N1 C5 C4 120.9(3) . . ?
N1 C5 C6 117.1(3) . . ?
C4 C5 C6 122.0(3) . . ?
N2 C6 C7 120.6(3) . . ?
N2 C6 C5 117.1(3) . . ?
C7 C6 C5 122.2(3) . . ?
C8 C7 C6 119.6(4) . . ?
C9 C8 C7 119.7(3) . . ?
C8 C9 C10 118.2(3) . . ?
N2 C10 C9 123.1(4) . . ?
N3 C11 C12 123.0(4) . . ?
C13 C12 C11 118.1(4) . . ?
C12 C13 C14 120.1(4) . . ?
C13 C14 C15 119.3(4) . . ?
N3 C15 C14 120.5(3) . . ?
N3 C15 C16 117.5(3) . . ?
C14 C15 C16 122.0(3) . . ?
N4 C16 C17 120.9(3) . . ?
N4 C16 C15 116.6(3) . . ?
C17 C16 C15 122.5(3) . . ?
C18 C17 C16 119.2(4) . . ?
C19 C18 C17 119.6(4) . . ?
C18 C19 C20 118.7(4) . . ?
N4 C20 C19 122.3(4) . . ?
C26 C21 C22 119.7(3) . . ?
C26 C21 S2 120.7(3) . . ?
C22 C21 S2 119.5(3) . . ?
C23 C22 C21 119.8(3) . . ?
C24 C23 C22 120.1(3) . . ?
C23 C24 C25 120.6(3) . . ?
C23 C24 O7 121.9(3) . . ?
C25 C24 O7 117.4(3) . . ?
C24 C25 C26 119.2(3) . . ?
C21 C26 C25 120.6(3) . . ?
C32 C27 C28 120.7(3) . . ?
C32 C27 O7 123.1(3) . . ?
C28 C27 O7 116.1(3) . . ?
C29 C28 C27 119.7(3) . . ?
C28 C29 C30 120.5(3) . . ?
C29 C30 C31 119.6(3) . . ?
C29 C30 S1 119.6(2) . . ?
C31 C30 S1 120.8(3) . . ?
C32 C31 C30 120.0(3) . . ?
C27 C32 C31 119.5(3) . . ?

loop_
_geom_bond_atom_site_label_1
_geom_bond_atom_site_label_2
_geom_bond_distance
_geom_bond_site_symmetry_2
_geom_bond_publ_flag
Cd1 O1 2.279(3) . ?
Cd1 O5W 2.277(3) . ?
Cd1 N2 2.320(3) . ?
Cd1 N3 2.334(3) . ?
Cd1 N4 2.338(3) . ?
Cd1 N1 2.384(3) . ?
S1 O2 1.440(3) . ?
S1 O3 1.445(3) . ?
S1 O1 1.467(3) . ?
S1 C30 1.772(4) . ?
S2 O5 1.439(3) . ?
S2 O6 1.439(3) . ?
S2 O4 1.446(3) . ?
S2 C21 1.780(3) . ?
O7 C27 1.385(4) . ?
O7 C24 1.388(4) . ?
N1 C1 1.342(4) . ?
N1 C5 1.347(4) . ?
N2 C10 1.340(4) . ?
N2 C6 1.344(4) . ?
N3 C11 1.341(4) . ?
N3 C15 1.346(4) . ?
N4 C20 1.339(4) . ?
N4 C16 1.349(4) . ?
C1 C2 1.382(5) . ?
C2 C3 1.370(6) . ?
C3 C4 1.371(5) . ?
C4 C5 1.390(5) . ?
C5 C6 1.494(4) . ?
C6 C7 1.391(5) . ?
C7 C8 1.373(5) . ?
C8 C9 1.366(6) . ?
C9 C10 1.378(5) . ?
C11 C12 1.376(6) . ?
C12 C13 1.369(7) . ?
C13 C14 1.374(6) . ?
C14 C15 1.397(5) . ?
C15 C16 1.496(5) . ?
C16 C17 1.383(5) . ?
C17 C18 1.385(6) . ?
C18 C19 1.368(6) . ?
C19 C20 1.378(5) . ?
C21 C26 1.381(5) . ?
C21 C22 1.383(5) . ?
C22 C23 1.385(5) . ?
C23 C24 1.372(5) . ?
C24 C25 1.381(5) . ?
C25 C26 1.385(5) . ?
C27 C32 1.377(5) . ?
C27 C28 1.383(5) . ?
C28 C29 1.378(5) . ?
C29 C30 1.380(5) . ?
C30 C31 1.393(4) . ?
C31 C32 1.391(5) . ?

loop_
_geom_hbond_atom_site_label_D
_geom_hbond_atom_site_label_H
_geom_hbond_atom_site_label_A
_geom_hbond_distance_DH
_geom_hbond_distance_HA
_geom_hbond_distance_DA
_geom_hbond_angle_DHA
_geom_hbond_site_symmetry_A
O1W H1WA O4W 1.04 1.97 3.017(16) 176.2 3_577
O1W H1WB O5 1.06 1.96 2.803(6) 134.0 .
O2W H2WA O6 1.00 1.84 2.825(6) 171.5 .
O2W H2WB O3W 1.05 2.16 2.716(8) 110.3 2_456
O5W H5WA O3W 0.82 2.47 3.291(8) 177.7 4_575
O5W H5WB O4 0.87 1.93 2.715(5) 149.4 2_446

loop_
_geom_torsion_atom_site_label_1
_geom_torsion_atom_site_label_2
_geom_torsion_atom_site_label_3
_geom_torsion_atom_site_label_4
_geom_torsion
_geom_torsion_site_symmetry_1
_geom_torsion_site_symmetry_2
_geom_torsion_site_symmetry_3
_geom_torsion_site_symmetry_4
_geom_torsion_publ_flag
O2 S1 O1 Cd1 175.50(18) . . . . ?
O3 S1 O1 Cd1 47.6(2) . . . . ?
C30 S1 O1 Cd1 -68.8(2) . . . . ?
O5W Cd1 O1 S1 -174.1(2) . . . . ?
N2 Cd1 O1 S1 -81.0(2) . . . . ?
N3 Cd1 O1 S1 90.1(2) . . . . ?
N4 Cd1 O1 S1 17.2(2) . . . . ?
N1 Cd1 O1 S1 -105.7(4) . . . . ?
O1 Cd1 N1 C1 -158.2(4) . . . . ?
O5W Cd1 N1 C1 -90.4(3) . . . . ?
N2 Cd1 N1 C1 175.8(3) . . . . ?
N3 Cd1 N1 C1 6.4(3) . . . . ?
N4 Cd1 N1 C1 78.0(3) . . . . ?
O1 Cd1 N1 C5 31.4(6) . . . . ?
O5W Cd1 N1 C5 99.2(3) . . . . ?
N2 Cd1 N1 C5 5.4(2) . . . . ?
N3 Cd1 N1 C5 -163.9(2) . . . . ?
N4 Cd1 N1 C5 -92.4(2) . . . . ?
O1 Cd1 N2 C10 -1.1(3) . . . . ?
O5W Cd1 N2 C10 84.0(3) . . . . ?
N3 Cd1 N2 C10 -158.0(3) . . . . ?
N4 Cd1 N2 C10 -100.5(3) . . . . ?
N1 Cd1 N2 C10 173.5(3) . . . . ?
O1 Cd1 N2 C6 -173.9(2) . . . . ?
O5W Cd1 N2 C6 -88.8(3) . . . . ?
N3 Cd1 N2 C6 29.2(4) . . . . ?
N4 Cd1 N2 C6 86.7(2) . . . . ?
N1 Cd1 N2 C6 0.7(2) . . . . ?
O1 Cd1 N3 C11 91.7(3) . . . . ?
O5W Cd1 N3 C11 5.7(3) . . . . ?
N2 Cd1 N3 C11 -111.8(3) . . . . ?
N4 Cd1 N3 C11 -173.8(3) . . . . ?
N1 Cd1 N3 C11 -85.0(3) . . . . ?
O1 Cd1 N3 C15 -104.4(2) . . . . ?
O5W Cd1 N3 C15 169.6(2) . . . . ?
N2 Cd1 N3 C15 52.1(4) . . . . ?
N4 Cd1 N3 C15 -9.9(2) . . . . ?
N1 Cd1 N3 C15 78.9(2) . . . . ?
O1 Cd1 N4 C20 -75.7(3) . . . . ?
O5W Cd1 N4 C20 -179.5(7) . . . . ?
N2 Cd1 N4 C20 23.3(3) . . . . ?
N3 Cd1 N4 C20 -176.8(3) . . . . ?
N1 Cd1 N4 C20 93.9(3) . . . . ?
O1 Cd1 N4 C16 105.1(2) . . . . ?
O5W Cd1 N4 C16 1.3(8) . . . . ?
N2 Cd1 N4 C16 -155.9(2) . . . . ?
N3 Cd1 N4 C16 4.1(2) . . . . ?
N1 Cd1 N4 C16 -85.3(2) . . . . ?
C5 N1 C1 C2 2.0(5) . . . . ?
Cd1 N1 C1 C2 -168.1(3) . . . . ?
N1 C1 C2 C3 -1.9(6) . . . . ?
C1 C2 C3 C4 0.7(6) . . . . ?
C2 C3 C4 C5 0.1(6) . . . . ?
C1 N1 C5 C4 -1.1(5) . . . . ?
Cd1 N1 C5 C4 170.0(2) . . . . ?
C1 N1 C5 C6 178.5(3) . . . . ?
Cd1 N1 C5 C6 -10.4(3) . . . . ?
C3 C4 C5 N1 0.0(5) . . . . ?
C3 C4 C5 C6 -179.5(3) . . . . ?
C10 N2 C6 C7 -0.1(5) . . . . ?
Cd1 N2 C6 C7 173.0(2) . . . . ?
C10 N2 C6 C5 -179.3(3) . . . . ?
Cd1 N2 C6 C5 -6.2(4) . . . . ?
N1 C5 C6 N2 11.3(4) . . . . ?
C4 C5 C6 N2 -169.2(3) . . . . ?
N1 C5 C6 C7 -167.9(3) . . . . ?
C4 C5 C6 C7 11.7(5) . . . . ?
N2 C6 C7 C8 -0.8(5) . . . . ?
C5 C6 C7 C8 178.3(3) . . . . ?
C6 C7 C8 C9 1.2(6) . . . . ?
C7 C8 C9 C10 -0.7(6) . . . . ?
C6 N2 C10 C9 0.7(6) . . . . ?
Cd1 N2 C10 C9 -172.1(3) . . . . ?
C8 C9 C10 N2 -0.3(6) . . . . ?
C15 N3 C11 C12 -1.3(5) . . . . ?
Cd1 N3 C11 C12 162.1(3) . . . . ?
N3 C11 C12 C13 0.4(6) . . . . ?
C11 C12 C13 C14 0.4(6) . . . . ?
C12 C13 C14 C15 -0.3(6) . . . . ?
C11 N3 C15 C14 1.4(5) . . . . ?
Cd1 N3 C15 C14 -163.2(3) . . . . ?
C11 N3 C15 C16 179.0(3) . . . . ?
Cd1 N3 C15 C16 14.4(3) . . . . ?
C13 C14 C15 N3 -0.6(5) . . . . ?
C13 C14 C15 C16 -178.1(3) . . . . ?
C20 N4 C16 C17 1.0(5) . . . . ?
Cd1 N4 C16 C17 -179.7(2) . . . . ?
C20 N4 C16 C15 -177.6(3) . . . . ?
Cd1 N4 C16 C15 1.6(3) . . . . ?
N3 C15 C16 N4 -10.8(4) . . . . ?
C14 C15 C16 N4 166.7(3) . . . . ?
N3 C15 C16 C17 170.5(3) . . . . ?
C14 C15 C16 C17 -11.9(5) . . . . ?
N4 C16 C17 C18 -1.2(5) . . . . ?
C15 C16 C17 C18 177.4(3) . . . . ?
C16 C17 C18 C19 -0.1(6) . . . . ?
C17 C18 C19 C20 1.4(6) . . . . ?
C16 N4 C20 C19 0.4(5) . . . . ?
Cd1 N4 C20 C19 -178.8(3) . . . . ?
C18 C19 C20 N4 -1.7(6) . . . . ?
O5 S2 C21 C26 -137.5(3) . . . . ?
O6 S2 C21 C26 -16.0(4) . . . . ?
O4 S2 C21 C26 102.1(3) . . . . ?
O5 S2 C21 C22 47.5(3) . . . . ?
O6 S2 C21 C22 169.0(3) . . . . ?
O4 S2 C21 C22 -72.8(3) . . . . ?
C26 C21 C22 C23 -0.5(6) . . . . ?
S2 C21 C22 C23 174.5(3) . . . . ?
C21 C22 C23 C24 -0.8(6) . . . . ?
C22 C23 C24 C25 1.7(6) . . . . ?
C22 C23 C24 O7 177.7(4) . . . . ?
C27 O7 C24 C23 49.5(5) . . . . ?
C27 O7 C24 C25 -134.4(4) . . . . ?
C23 C24 C25 C26 -1.2(6) . . . . ?
O7 C24 C25 C26 -177.4(3) . . . . ?
C22 C21 C26 C25 1.0(5) . . . . ?
S2 C21 C26 C25 -173.9(3) . . . . ?
C24 C25 C26 C21 -0.2(6) . . . . ?
C24 O7 C27 C32 33.7(5) . . . . ?
C24 O7 C27 C28 -149.5(4) . . . . ?
C32 C27 C28 C29 1.7(6) . . . . ?
O7 C27 C28 C29 -175.2(3) . . . . ?
C27 C28 C29 C30 -1.3(6) . . . . ?
C28 C29 C30 C31 0.3(5) . . . . ?
C28 C29 C30 S1 178.8(3) . . . . ?
O2 S1 C30 C29 -99.2(3) . . . . ?
O3 S1 C30 C29 22.5(3) . . . . ?
O1 S1 C30 C29 142.4(3) . . . . ?
O2 S1 C30 C31 79.3(3) . . . . ?
O3 S1 C30 C31 -158.9(3) . . . . ?
O1 S1 C30 C31 -39.0(3) . . . . ?
C29 C30 C31 C32 0.3(5) . . . . ?
S1 C30 C31 C32 -178.2(3) . . . . ?
C28 C27 C32 C31 -1.2(6) . . . . ?
O7 C27 C32 C31 175.5(3) . . . . ?
C30 C31 C32 C27 0.1(5) . . . . ?
